data_7709011
loop_
_publ_author_name
'Zhou, Haiyu'
'Wang, Jingjing'
'Meng, Yuxuan'
'Liu, Fei'
'Wang, Tongdao'

_publ_section_title
;
 Formation of cyclic (boryl)iminomethane derivatives by insertion of
 isocyanides into the boron-carbon bond
;
_journal_name_full 'Dalton Transactions'
_journal_paper_doi 10.1039/D1DT03884B
_journal_year 2021
_chemical_formula_moiety 'C43 H42 B F10 N3, 0.5[C6H14]'
_chemical_formula_sum 'C46 H49 B F10 N3'
_chemical_formula_weight 844.69
_space_group_crystal_system monoclinic
_space_group_IT_number 15
_space_group_name_Hall '-C 2yc'
_space_group_name_H-M_alt 'C 1 2/c 1'
_atom_sites_solution_hydrogens geom
_atom_sites_solution_primary dual
_audit_creation_date 2021-09-12
_audit_creation_method
;
Olex2 1.3
(compiled 2020.11.12 svn.r5f609507 for OlexSys, GUI svn.r6272)
;
_audit_update_record
;
2021-12-01 deposited with the CCDC.	2021-12-03 downloaded from the CCDC.
;
_cell_angle_alpha 90
_cell_angle_beta 90.186(4)
_cell_angle_gamma 90
_cell_formula_units_Z 8
_cell_length_a 16.808(3)
_cell_length_b 16.731(3)
_cell_length_c 31.076(6)
_cell_measurement_reflns_used 3275
_cell_measurement_temperature 150.0
_cell_measurement_theta_max 29.579
_cell_measurement_theta_min 2.424
_cell_volume 8739(3)
_computing_cell_refinement 'SAINT V8.40A (Bruker, 2019)'
_computing_data_collection 'Bruker APEX2'
_computing_data_reduction 'SAINT V8.40A (Bruker, 2019)'
_computing_molecular_graphics 'Olex2 1.3 (Dolomanov et al., 2009)'
_computing_publication_material 'Olex2 1.3 (Dolomanov et al., 2009)'
_computing_structure_refinement 'SHELXL 2018/3 (Sheldrick, 2015)'
_computing_structure_solution 'SHELXT 2018/2 (Sheldrick, 2018)'
_diffrn_ambient_temperature 150.0
_diffrn_detector 'Bruker APEX2 area detector'
_diffrn_detector_area_resol_mean 7.9
_diffrn_detector_type 'CCD area detector'
_diffrn_measured_fraction_theta_full 0.999
_diffrn_measured_fraction_theta_max 0.999
_diffrn_measurement_device 'three-circle diffractometer'
_diffrn_measurement_device_type 'Bruker SMART APEX2 area detector'
_diffrn_measurement_method '\w and \f scans'
_diffrn_radiation_monochromator 'mirror optics'
_diffrn_radiation_probe x-ray
_diffrn_radiation_type MoK\a
_diffrn_radiation_wavelength 0.71073
_diffrn_reflns_av_R_equivalents 0.2369
_diffrn_reflns_av_unetI/netI 0.1857
_diffrn_reflns_Laue_measured_fraction_full 0.999
_diffrn_reflns_Laue_measured_fraction_max 0.999
_diffrn_reflns_limit_h_max 19
_diffrn_reflns_limit_h_min -19
_diffrn_reflns_limit_k_max 19
_diffrn_reflns_limit_k_min -18
_diffrn_reflns_limit_l_max 35
_diffrn_reflns_limit_l_min -35
_diffrn_reflns_number 42794
_diffrn_reflns_point_group_measured_fraction_full 0.999
_diffrn_reflns_point_group_measured_fraction_max 0.999
_diffrn_reflns_theta_full 24.000
_diffrn_reflns_theta_max 24.000
_diffrn_reflns_theta_min 2.158
_diffrn_source 'microfocus sealed X-ray tube'
_diffrn_source_current 1.4
_diffrn_source_power 0.07
_diffrn_source_type 'Incoatec I\ms'
_diffrn_source_voltage 50.0
_exptl_absorpt_coefficient_mu 0.104
_exptl_absorpt_correction_T_max 0.7461
_exptl_absorpt_correction_T_min 0.6528
_exptl_absorpt_correction_type multi-scan
_exptl_absorpt_process_details
;
SADABS-2016/2 (Bruker,2016/2) was used for absorption correction.
wR2(int) was 0.0869 before and 0.0668 after correction.
The Ratio of minimum to maximum transmission is 0.8749.
The \l/2 correction factor is Not present.
;
_exptl_crystal_colour 'dull light white'
_exptl_crystal_colour_lustre dull
_exptl_crystal_colour_modifier light
_exptl_crystal_colour_primary white
_exptl_crystal_density_diffrn 1.284
_exptl_crystal_description block
_exptl_crystal_F_000 3528
_exptl_crystal_size_max 0.45
_exptl_crystal_size_mid 0.44
_exptl_crystal_size_min 0.2
_refine_diff_density_max 0.317
_refine_diff_density_min -0.219
_refine_diff_density_rms 0.059
_refine_ls_extinction_method none
_refine_ls_goodness_of_fit_ref 0.950
_refine_ls_hydrogen_treatment constr
_refine_ls_matrix_type full
_refine_ls_number_parameters 523
_refine_ls_number_reflns 6870
_refine_ls_number_restraints 0
_refine_ls_restrained_S_all 0.950
_refine_ls_R_factor_all 0.2214
_refine_ls_R_factor_gt 0.0850
_refine_ls_shift/su_max 0.000
_refine_ls_shift/su_mean 0.000
_refine_ls_structure_factor_coef Fsqd
_refine_ls_weighting_details 'w=1/[\s^2^(Fo^2^)+(0.0852P)^2^] where P=(Fo^2^+2Fc^2^)/3'
_refine_ls_weighting_scheme calc
_refine_ls_wR_factor_gt 0.1748
_refine_ls_wR_factor_ref 0.2077
_reflns_Friedel_coverage 0.000
_reflns_number_gt 2639
_reflns_number_total 6870
_reflns_threshold_expression 'I > 2\s(I)'
_cod_data_source_file d1dt03884b2.cif
_cod_data_source_block mo_20nov29zhy1_0m_sq
_cod_database_code 7709011
_shelx_shelxl_version_number 2018/3
_shelx_space_group_comment
;
The symmetry employed for this shelxl refinement is uniquely defined
by the following loop, which should always be used as a source of
symmetry information in preference to the above space-group names.
They are only intended as comments.
;
_shelx_estimated_absorpt_t_max 0.979
_shelx_estimated_absorpt_t_min 0.955
_olex2_refinement_description
;
1. Fixed Uiso
 At 1.2 times of:
  All C(H) groups, All C(H,H) groups
 At 1.5 times of:
  All C(H,H,H) groups
2.a Ternary CH refined with riding coordinates:
 C6(H6), C9(H9)
2.b Secondary CH2 refined with riding coordinates:
 C3(H3A,H3B)
2.c Aromatic/amide H refined with riding coordinates:
 C1(H1), C4(H4), C5(H5), C122(H122), C123(H123), C124(H124), C125(H125),
 C126(H126), C203(H203), C204(H204), C205(H205)
2.d Idealised Me refined as rotating group:
 C7(H7A,H7B,H7C), C8(H8A,H8B,H8C), C10(H10A,H10B,H10C), C11(H11A,H11B,H11C),
 C13(H13A,H13B,H13C), C14(H14A,H14B,H14C), C17(H17A,H17B,H17C), C18(H18A,H18B,
 H18C), C19(H19A,H19B,H19C)
;
_smtbx_masks_special_details
;
A solvent mask was calculated and 178 electrons were 
found in a volume of 1416\%A^3^ in 1 void per unit cell. 
This is consistent with the presence of 
0.5[C6H14] per Asymmetric Unit 
which account for 200 electrons 
per unit cell.
;
_smtbx_masks_void_probe_radius 1.2
_smtbx_masks_void_truncation_radius 1.2
_platon_squeeze_void_probe_radius 1.20
_olex2_submission_special_instructions 'No special instructions were received'

loop_
_space_group_symop_operation_xyz
'x, y, z'
'-x, y, -z+1/2'
'x+1/2, y+1/2, z'
'-x+1/2, y+1/2, -z+1/2'
'-x, -y, -z'
'x, -y, z-1/2'
'-x+1/2, -y+1/2, -z'
'x+1/2, -y+1/2, z-1/2'

loop_
_atom_site_label
_atom_site_type_symbol
_atom_site_fract_x
_atom_site_fract_y
_atom_site_fract_z
_atom_site_U_iso_or_equiv
_atom_site_adp_type
_atom_site_occupancy
_atom_site_site_symmetry_order
_atom_site_calc_flag
_atom_site_refinement_flags_posn
_atom_site_refinement_flags_adp
_atom_site_refinement_flags_occupancy
_atom_site_disorder_assembly
_atom_site_disorder_group
N1 N 0.3226(3) 0.7261(3) 0.60142(13) 0.0430(12) Uani 1 1 d . . . . .
B1 B 0.6135(4) 0.7061(4) 0.6275(2) 0.0394(17) Uani 1 1 d . . . . .
C1 C 0.4489(3) 0.6601(3) 0.60986(15) 0.0372(14) Uani 1 1 d . . . . .
H1 H 0.422301 0.610145 0.607906 0.045 Uiso 1 1 calc R U . . .
N2 N 0.5672(3) 0.5858(3) 0.61901(13) 0.0455(12) Uani 1 1 d . . . . .
C2 C 0.4012(3) 0.7279(3) 0.60557(16) 0.0386(14) Uani 1 1 d . . . . .
N3 N 0.7000(3) 0.5576(3) 0.63314(15) 0.0540(14) Uani 1 1 d . . . . .
C3 C 0.4420(3) 0.8092(3) 0.60498(18) 0.0481(16) Uani 1 1 d . . . . .
H3A H 0.417565 0.843029 0.627500 0.058 Uiso 1 1 calc R U . . .
H3B H 0.498575 0.801562 0.612847 0.058 Uiso 1 1 calc R U . . .
C4 C 0.4384(4) 0.8534(4) 0.5633(3) 0.073(2) Uani 1 1 d . . . . .
H4 H 0.440032 0.910033 0.565407 0.087 Uiso 1 1 calc R U . . .
C5 C 0.4337(4) 0.8265(4) 0.5272(2) 0.069(2) Uani 1 1 d . . . . .
H5 H 0.430649 0.769882 0.525233 0.083 Uiso 1 1 calc R U . . .
C6 C 0.2763(3) 0.6499(3) 0.59720(19) 0.0529(17) Uani 1 1 d . . . . .
H6 H 0.219844 0.667247 0.593045 0.063 Uiso 1 1 calc R U . . .
C7 C 0.2966(4) 0.6042(3) 0.55675(18) 0.0638(18) Uani 1 1 d . . . . .
H7A H 0.302751 0.641681 0.532771 0.096 Uiso 1 1 calc R U . . .
H7B H 0.253695 0.566377 0.550128 0.096 Uiso 1 1 calc R U . . .
H7C H 0.346398 0.574827 0.561117 0.096 Uiso 1 1 calc R U . . .
C8 C 0.2754(3) 0.6001(3) 0.63803(19) 0.0644(19) Uani 1 1 d . . . . .
H8A H 0.329599 0.582153 0.644698 0.097 Uiso 1 1 calc R U . . .
H8B H 0.240946 0.553455 0.633864 0.097 Uiso 1 1 calc R U . . .
H8C H 0.255210 0.632435 0.661896 0.097 Uiso 1 1 calc R U . . .
C9 C 0.2737(3) 0.7995(3) 0.59884(19) 0.0513(16) Uani 1 1 d . . . . .
H9 H 0.310838 0.846038 0.600918 0.062 Uiso 1 1 calc R U . . .
C10 C 0.2298(3) 0.8066(3) 0.5560(2) 0.071(2) Uani 1 1 d . . . . .
H10A H 0.268411 0.806922 0.532424 0.106 Uiso 1 1 calc R U . . .
H10B H 0.199128 0.856440 0.555474 0.106 Uiso 1 1 calc R U . . .
H10C H 0.193658 0.761104 0.552509 0.106 Uiso 1 1 calc R U . . .
C11 C 0.2171(3) 0.8049(3) 0.63688(19) 0.070(2) Uani 1 1 d . . . . .
H11A H 0.176873 0.762701 0.634556 0.105 Uiso 1 1 calc R U . . .
H11B H 0.190963 0.857207 0.636850 0.105 Uiso 1 1 calc R U . . .
H11C H 0.247149 0.798128 0.663721 0.105 Uiso 1 1 calc R U . . .
C12 C 0.5302(4) 0.6568(3) 0.61659(16) 0.0418(15) Uani 1 1 d . . . . .
C13 C 0.5917(4) 0.5056(3) 0.53900(18) 0.0635(19) Uani 1 1 d . . . . .
H13A H 0.564969 0.554423 0.529275 0.095 Uiso 1 1 calc R U . . .
H13B H 0.595025 0.467624 0.515048 0.095 Uiso 1 1 calc R U . . .
H13C H 0.645449 0.518681 0.549085 0.095 Uiso 1 1 calc R U . . .
C14 C 0.4854(4) 0.5123(3) 0.69092(18) 0.072(2) Uani 1 1 d . . . . .
H14A H 0.535520 0.507756 0.706940 0.109 Uiso 1 1 calc R U . . .
H14B H 0.442669 0.486603 0.707222 0.109 Uiso 1 1 calc R U . . .
H14C H 0.472565 0.568923 0.686628 0.109 Uiso 1 1 calc R U . . .
C15 C 0.6459(4) 0.6115(3) 0.62888(17) 0.0468(16) Uani 1 1 d . . . . .
C16 C 0.7841(4) 0.5746(3) 0.6439(2) 0.0614(19) Uani 1 1 d . . . . .
C17 C 0.8070(3) 0.6619(4) 0.6423(2) 0.080(2) Uani 1 1 d . . . . .
H17A H 0.801652 0.681548 0.612708 0.121 Uiso 1 1 calc R U . . .
H17B H 0.862206 0.668085 0.651888 0.121 Uiso 1 1 calc R U . . .
H17C H 0.771866 0.692636 0.661202 0.121 Uiso 1 1 calc R U . . .
C18 C 0.7983(4) 0.5384(4) 0.6888(2) 0.118(3) Uani 1 1 d . . . . .
H18A H 0.787479 0.480816 0.687918 0.177 Uiso 1 1 calc R U . . .
H18B H 0.762669 0.563856 0.709627 0.177 Uiso 1 1 calc R U . . .
H18C H 0.853649 0.547311 0.697494 0.177 Uiso 1 1 calc R U . . .
C19 C 0.8341(4) 0.5297(4) 0.6115(3) 0.106(3) Uani 1 1 d . . . . .
H19A H 0.890434 0.534165 0.619471 0.159 Uiso 1 1 calc R U . . .
H19B H 0.825873 0.552609 0.582834 0.159 Uiso 1 1 calc R U . . .
H19C H 0.818515 0.473281 0.611319 0.159 Uiso 1 1 calc R U . . .
C101 C 0.6098(3) 0.7534(3) 0.67373(18) 0.0460(16) Uani 1 1 d . . . . .
C102 C 0.6141(3) 0.7153(4) 0.7130(2) 0.0545(17) Uani 1 1 d . . . . .
F102 F 0.6240(2) 0.6336(2) 0.71504(10) 0.0728(11) Uani 1 1 d . . . . .
C103 C 0.6102(4) 0.7517(4) 0.7533(2) 0.0560(18) Uani 1 1 d . . . . .
F103 F 0.6152(2) 0.7090(2) 0.78992(11) 0.0847(12) Uani 1 1 d . . . . .
F104 F 0.5963(2) 0.8699(2) 0.79332(11) 0.0856(12) Uani 1 1 d . . . . .
C104 C 0.6009(4) 0.8341(5) 0.7546(2) 0.0615(19) Uani 1 1 d . . . . .
F105 F 0.5849(2) 0.9541(2) 0.71871(11) 0.0818(12) Uani 1 1 d . . . . .
C105 C 0.5941(4) 0.8741(4) 0.7172(2) 0.0537(17) Uani 1 1 d . . . . .
F106 F 0.59196(18) 0.88170(17) 0.64386(10) 0.0574(9) Uani 1 1 d . . . . .
C106 C 0.5985(3) 0.8353(4) 0.6791(2) 0.0485(16) Uani 1 1 d . . . . .
C111 C 0.6508(3) 0.7586(3) 0.5883(2) 0.0473(16) Uani 1 1 d . . . . .
F112 F 0.74235(18) 0.83010(18) 0.63283(12) 0.0632(10) Uani 1 1 d . . . . .
C112 C 0.7114(4) 0.8145(3) 0.5927(2) 0.0512(17) Uani 1 1 d . . . . .
F113 F 0.8014(2) 0.9123(2) 0.56810(12) 0.0856(13) Uani 1 1 d . . . . .
C113 C 0.7430(4) 0.8589(4) 0.5598(3) 0.0604(19) Uani 1 1 d . . . . .
F114 F 0.7477(2) 0.8899(2) 0.48643(13) 0.0895(13) Uani 1 1 d . . . . .
C114 C 0.7177(4) 0.8471(4) 0.5194(2) 0.0598(19) Uani 1 1 d . . . . .
F115 F 0.6312(2) 0.78025(19) 0.47212(11) 0.0699(11) Uani 1 1 d . . . . .
C115 C 0.6588(4) 0.7932(4) 0.5123(2) 0.0533(17) Uani 1 1 d . . . . .
C116 C 0.6273(4) 0.7499(3) 0.5459(2) 0.0465(15) Uani 1 1 d . . . . .
F116 F 0.57021(19) 0.69650(18) 0.53547(9) 0.0552(9) Uani 1 1 d . . . . .
C121 C 0.4320(3) 0.8714(5) 0.4847(2) 0.0608(18) Uani 1 1 d . . . . .
C122 C 0.4149(3) 0.9511(5) 0.4808(2) 0.0641(19) Uani 1 1 d . . . . .
H122 H 0.402895 0.980986 0.505945 0.077 Uiso 1 1 calc R U . . .
C123 C 0.4146(3) 0.9904(4) 0.4404(3) 0.066(2) Uani 1 1 d . . . . .
H123 H 0.402421 1.045722 0.438668 0.080 Uiso 1 1 calc R U . . .
C124 C 0.4321(3) 0.9476(4) 0.4032(2) 0.0542(17) Uani 1 1 d . . . . .
H124 H 0.431804 0.972334 0.375666 0.065 Uiso 1 1 calc R U . . .
C125 C 0.4498(3) 0.8677(4) 0.4080(2) 0.0585(18) Uani 1 1 d . . . . .
H125 H 0.462549 0.836734 0.383354 0.070 Uiso 1 1 calc R U . . .
C126 C 0.4493(3) 0.8316(4) 0.4480(2) 0.0621(18) Uani 1 1 d . . . . .
H126 H 0.461849 0.776314 0.449842 0.075 Uiso 1 1 calc R U . . .
C201 C 0.5341(3) 0.5068(3) 0.61418(19) 0.0425(15) Uani 1 1 d . . . . .
C202 C 0.5452(3) 0.4687(3) 0.5752(2) 0.0499(16) Uani 1 1 d . . . . .
C203 C 0.5095(3) 0.3939(4) 0.5685(2) 0.0595(18) Uani 1 1 d . . . . .
H203 H 0.513559 0.368224 0.541368 0.071 Uiso 1 1 calc R U . . .
C204 C 0.4684(4) 0.3576(4) 0.6019(2) 0.0624(19) Uani 1 1 d . . . . .
H204 H 0.446010 0.305933 0.597894 0.075 Uiso 1 1 calc R U . . .
C205 C 0.4596(4) 0.3970(4) 0.6416(2) 0.0608(18) Uani 1 1 d . . . . .
H205 H 0.430366 0.372539 0.664133 0.073 Uiso 1 1 calc R U . . .
C206 C 0.4938(4) 0.4718(3) 0.6477(2) 0.0525(17) Uani 1 1 d . . . . .

loop_
_atom_site_aniso_label
_atom_site_aniso_U_11
_atom_site_aniso_U_22
_atom_site_aniso_U_33
_atom_site_aniso_U_23
_atom_site_aniso_U_13
_atom_site_aniso_U_12
N1 0.032(3) 0.040(3) 0.057(3) 0.001(2) -0.013(3) -0.003(3)
B1 0.036(4) 0.032(4) 0.051(5) 0.006(3) -0.018(3) 0.002(3)
C1 0.040(4) 0.030(3) 0.041(4) 0.005(3) -0.008(3) 0.004(3)
N2 0.044(3) 0.039(3) 0.054(3) -0.002(2) -0.012(2) -0.004(3)
C2 0.034(4) 0.046(4) 0.036(4) -0.005(3) -0.011(3) -0.002(3)
N3 0.044(4) 0.046(3) 0.071(4) 0.002(3) -0.011(3) -0.002(3)
C3 0.042(4) 0.042(4) 0.060(4) 0.014(3) -0.011(3) -0.002(3)
C4 0.039(5) 0.089(6) 0.090(6) -0.006(5) -0.005(4) -0.009(4)
C5 0.055(5) 0.080(6) 0.072(6) -0.004(5) -0.004(4) -0.003(4)
C6 0.036(4) 0.054(4) 0.068(5) 0.009(4) -0.011(3) -0.009(3)
C7 0.071(5) 0.054(4) 0.066(5) -0.009(4) -0.025(4) -0.007(3)
C8 0.053(5) 0.051(4) 0.089(5) 0.009(4) -0.003(4) -0.006(3)
C9 0.049(4) 0.036(4) 0.069(5) 0.000(3) -0.003(4) 0.011(3)
C10 0.049(5) 0.075(5) 0.088(5) 0.014(4) -0.017(4) 0.005(4)
C11 0.053(5) 0.075(5) 0.081(5) -0.006(4) -0.018(4) 0.007(4)
C12 0.048(4) 0.039(4) 0.039(4) 0.001(3) -0.007(3) 0.012(3)
C13 0.082(5) 0.051(4) 0.058(4) -0.013(3) 0.008(4) -0.004(4)
C14 0.118(6) 0.042(4) 0.057(5) 0.009(3) -0.002(4) -0.016(4)
C15 0.048(4) 0.046(4) 0.047(4) 0.013(3) -0.009(3) 0.002(3)
C16 0.047(5) 0.031(4) 0.106(6) 0.005(4) -0.019(4) -0.006(3)
C17 0.046(4) 0.068(5) 0.127(6) -0.005(4) -0.014(4) 0.003(4)
C18 0.093(6) 0.104(7) 0.157(8) 0.068(6) -0.064(6) -0.016(5)
C19 0.043(5) 0.081(6) 0.194(9) -0.051(6) 0.007(5) 0.009(4)
C101 0.043(4) 0.040(4) 0.054(5) 0.011(3) -0.017(3) -0.006(3)
C102 0.054(5) 0.036(4) 0.074(5) 0.002(4) -0.010(4) -0.018(3)
F102 0.107(3) 0.055(3) 0.056(2) 0.0114(18) -0.023(2) -0.012(2)
C103 0.062(5) 0.069(5) 0.036(4) 0.008(4) -0.015(3) -0.016(4)
F103 0.114(3) 0.091(3) 0.049(2) 0.007(2) -0.016(2) -0.022(2)
F104 0.104(3) 0.096(3) 0.058(3) -0.026(2) -0.003(2) -0.015(2)
C104 0.054(5) 0.087(6) 0.043(5) -0.021(4) -0.006(3) -0.007(4)
F105 0.100(3) 0.053(3) 0.093(3) -0.021(2) -0.008(2) 0.003(2)
C105 0.073(5) 0.048(5) 0.041(4) -0.004(4) -0.005(3) -0.003(3)
F106 0.072(3) 0.038(2) 0.062(2) -0.0019(18) -0.0135(19) -0.0012(17)
C106 0.048(4) 0.054(5) 0.043(4) 0.008(4) -0.009(3) -0.004(3)
C111 0.028(4) 0.041(4) 0.073(5) 0.005(3) -0.005(3) 0.005(3)
F112 0.048(2) 0.052(2) 0.090(3) 0.0040(19) -0.010(2) -0.0084(17)
C112 0.049(5) 0.043(4) 0.062(5) 0.000(4) -0.008(4) 0.006(3)
F113 0.056(2) 0.062(3) 0.139(4) 0.022(2) 0.006(2) -0.018(2)
C113 0.046(5) 0.033(4) 0.102(6) 0.005(4) 0.013(5) -0.009(3)
F114 0.078(3) 0.078(3) 0.112(3) 0.037(2) 0.028(2) 0.005(2)
C114 0.059(5) 0.056(5) 0.065(5) 0.012(4) 0.015(4) 0.006(4)
F115 0.080(3) 0.075(3) 0.054(2) 0.013(2) 0.008(2) 0.013(2)
C115 0.055(5) 0.054(5) 0.052(5) -0.002(4) 0.006(4) 0.014(4)
C116 0.040(4) 0.042(4) 0.058(5) 0.000(4) -0.003(4) 0.005(3)
F116 0.062(2) 0.049(2) 0.055(2) 0.0012(16) -0.0096(18) -0.0108(18)
C121 0.038(4) 0.062(5) 0.083(6) -0.003(5) -0.004(4) -0.003(4)
C122 0.046(4) 0.084(6) 0.063(5) -0.017(4) 0.002(4) -0.022(4)
C123 0.035(4) 0.044(4) 0.119(7) -0.010(5) -0.002(4) -0.006(3)
C124 0.044(4) 0.044(4) 0.075(5) 0.023(4) -0.005(4) 0.005(3)
C125 0.045(4) 0.070(5) 0.060(5) 0.002(4) -0.004(3) -0.001(3)
C126 0.053(5) 0.055(5) 0.078(5) 0.013(4) -0.010(4) 0.006(3)
C201 0.041(4) 0.040(4) 0.046(4) -0.001(3) -0.008(3) -0.002(3)
C202 0.055(4) 0.037(4) 0.058(5) 0.009(3) -0.006(3) 0.004(3)
C203 0.053(5) 0.049(5) 0.076(5) -0.007(4) -0.015(4) -0.002(3)
C204 0.066(5) 0.034(4) 0.087(6) -0.003(4) -0.014(4) -0.001(3)
C205 0.069(5) 0.053(5) 0.060(5) 0.005(4) 0.000(4) -0.003(4)
C206 0.063(5) 0.037(4) 0.057(5) 0.000(3) -0.009(4) -0.003(3)

loop_
_atom_type_symbol
_atom_type_description
_atom_type_scat_dispersion_real
_atom_type_scat_dispersion_imag
_atom_type_scat_source
B B 0.0013 0.0007 'International Tables Vol C Tables 4.2.6.8 and 6.1.1.4'
C C 0.0033 0.0016 'International Tables Vol C Tables 4.2.6.8 and 6.1.1.4'
F F 0.0171 0.0103 'International Tables Vol C Tables 4.2.6.8 and 6.1.1.4'
H H 0.0000 0.0000 'International Tables Vol C Tables 4.2.6.8 and 6.1.1.4'
N N 0.0061 0.0033 'International Tables Vol C Tables 4.2.6.8 and 6.1.1.4'

loop_
_geom_angle_atom_site_label_1
_geom_angle_atom_site_label_2
_geom_angle_atom_site_label_3
_geom_angle
_geom_angle_site_symmetry_1
_geom_angle_site_symmetry_3
_geom_angle_publ_flag
C2 N1 C6 123.0(5) . . ?
C2 N1 C9 122.6(5) . . ?
C9 N1 C6 114.4(4) . . ?
C12 B1 C15 79.0(4) . . ?
C101 B1 C12 112.6(5) . . ?
C101 B1 C15 116.6(5) . . ?
C111 B1 C12 116.1(5) . . ?
C111 B1 C15 113.7(5) . . ?
C111 B1 C101 114.2(5) . . ?
C2 C1 H1 116.0 . . ?
C12 C1 H1 116.0 . . ?
C12 C1 C2 127.9(5) . . ?
C12 N2 C15 100.1(5) . . ?
C12 N2 C201 128.7(5) . . ?
C15 N2 C201 131.2(5) . . ?
N1 C2 C1 124.2(5) . . ?
N1 C2 C3 117.9(5) . . ?
C1 C2 C3 117.9(5) . . ?
C15 N3 C16 124.3(5) . . ?
C2 C3 H3A 108.3 . . ?
C2 C3 H3B 108.3 . . ?
H3A C3 H3B 107.4 . . ?
C4 C3 C2 115.9(5) . . ?
C4 C3 H3A 108.3 . . ?
C4 C3 H3B 108.3 . . ?
C3 C4 H4 115.8 . . ?
C5 C4 C3 128.4(8) . . ?
C5 C4 H4 115.8 . . ?
C4 C5 H5 115.7 . . ?
C4 C5 C121 128.5(8) . . ?
C121 C5 H5 115.7 . . ?
N1 C6 H6 104.8 . . ?
N1 C6 C7 112.6(5) . . ?
N1 C6 C8 113.6(5) . . ?
C7 C6 H6 104.8 . . ?
C7 C6 C8 114.9(5) . . ?
C8 C6 H6 104.8 . . ?
C6 C7 H7A 109.5 . . ?
C6 C7 H7B 109.5 . . ?
C6 C7 H7C 109.5 . . ?
H7A C7 H7B 109.5 . . ?
H7A C7 H7C 109.5 . . ?
H7B C7 H7C 109.5 . . ?
C6 C8 H8A 109.5 . . ?
C6 C8 H8B 109.5 . . ?
C6 C8 H8C 109.5 . . ?
H8A C8 H8B 109.5 . . ?
H8A C8 H8C 109.5 . . ?
H8B C8 H8C 109.5 . . ?
N1 C9 H9 107.2 . . ?
N1 C9 C10 112.3(5) . . ?
N1 C9 C11 110.8(5) . . ?
C10 C9 H9 107.2 . . ?
C11 C9 H9 107.2 . . ?
C11 C9 C10 111.9(5) . . ?
C9 C10 H10A 109.5 . . ?
C9 C10 H10B 109.5 . . ?
C9 C10 H10C 109.5 . . ?
H10A C10 H10B 109.5 . . ?
H10A C10 H10C 109.5 . . ?
H10B C10 H10C 109.5 . . ?
C9 C11 H11A 109.5 . . ?
C9 C11 H11B 109.5 . . ?
C9 C11 H11C 109.5 . . ?
H11A C11 H11B 109.5 . . ?
H11A C11 H11C 109.5 . . ?
H11B C11 H11C 109.5 . . ?
C1 C12 B1 147.6(5) . . ?
N2 C12 B1 92.1(4) . . ?
N2 C12 C1 120.1(5) . . ?
H13A C13 H13B 109.5 . . ?
H13A C13 H13C 109.5 . . ?
H13B C13 H13C 109.5 . . ?
C202 C13 H13A 109.5 . . ?
C202 C13 H13B 109.5 . . ?
C202 C13 H13C 109.5 . . ?
H14A C14 H14B 109.5 . . ?
H14A C14 H14C 109.5 . . ?
H14B C14 H14C 109.5 . . ?
C206 C14 H14A 109.5 . . ?
C206 C14 H14B 109.5 . . ?
C206 C14 H14C 109.5 . . ?
N2 C15 B1 88.8(4) . . ?
N3 C15 B1 153.4(6) . . ?
N3 C15 N2 117.8(5) . . ?
N3 C16 C17 114.9(5) . . ?
N3 C16 C18 105.9(5) . . ?
N3 C16 C19 106.7(5) . . ?
C17 C16 C18 111.9(6) . . ?
C17 C16 C19 108.4(5) . . ?
C19 C16 C18 108.8(6) . . ?
C16 C17 H17A 109.5 . . ?
C16 C17 H17B 109.5 . . ?
C16 C17 H17C 109.5 . . ?
H17A C17 H17B 109.5 . . ?
H17A C17 H17C 109.5 . . ?
H17B C17 H17C 109.5 . . ?
C16 C18 H18A 109.5 . . ?
C16 C18 H18B 109.5 . . ?
C16 C18 H18C 109.5 . . ?
H18A C18 H18B 109.5 . . ?
H18A C18 H18C 109.5 . . ?
H18B C18 H18C 109.5 . . ?
C16 C19 H19A 109.5 . . ?
C16 C19 H19B 109.5 . . ?
C16 C19 H19C 109.5 . . ?
H19A C19 H19B 109.5 . . ?
H19A C19 H19C 109.5 . . ?
H19B C19 H19C 109.5 . . ?
C102 C101 B1 123.3(5) . . ?
C102 C101 C106 110.9(6) . . ?
C106 C101 B1 125.8(5) . . ?
C101 C102 C103 126.2(6) . . ?
F102 C102 C101 120.3(6) . . ?
F102 C102 C103 113.5(6) . . ?
F103 C103 C102 121.6(6) . . ?
F103 C103 C104 120.6(6) . . ?
C104 C103 C102 117.8(6) . . ?
F104 C104 C103 118.3(6) . . ?
C105 C104 C103 118.5(6) . . ?
C105 C104 F104 123.1(7) . . ?
C104 C105 F105 118.2(6) . . ?
C104 C105 C106 120.8(6) . . ?
F105 C105 C106 120.9(6) . . ?
C105 C106 C101 125.7(6) . . ?
F106 C106 C101 118.8(5) . . ?
F106 C106 C105 115.5(6) . . ?
C112 C111 B1 124.9(6) . . ?
C116 C111 B1 123.2(6) . . ?
C116 C111 C112 111.9(6) . . ?
F112 C112 C111 119.6(6) . . ?
C113 C112 C111 125.2(7) . . ?
C113 C112 F112 115.2(6) . . ?
F113 C113 C112 120.0(7) . . ?
C114 C113 C112 119.8(7) . . ?
C114 C113 F113 120.2(7) . . ?
C113 C114 F114 121.0(7) . . ?
C113 C114 C115 118.6(7) . . ?
F114 C114 C115 120.3(7) . . ?
C114 C115 C116 120.5(7) . . ?
F115 C115 C114 120.3(6) . . ?
F115 C115 C116 119.1(7) . . ?
C115 C116 C111 124.0(6) . . ?
F116 C116 C111 119.9(6) . . ?
F116 C116 C115 116.1(6) . . ?
C122 C121 C5 124.1(7) . . ?
C126 C121 C5 119.1(7) . . ?
C126 C121 C122 116.9(7) . . ?
C121 C122 H122 119.0 . . ?
C121 C122 C123 121.9(7) . . ?
C123 C122 H122 119.0 . . ?
C122 C123 H123 120.1 . . ?
C124 C123 C122 119.8(6) . . ?
C124 C123 H123 120.1 . . ?
C123 C124 H124 121.5 . . ?
C125 C124 C123 117.0(6) . . ?
C125 C124 H124 121.5 . . ?
C124 C125 H125 119.3 . . ?
C124 C125 C126 121.4(6) . . ?
C126 C125 H125 119.3 . . ?
C121 C126 C125 123.0(7) . . ?
C121 C126 H126 118.5 . . ?
C125 C126 H126 118.5 . . ?
C202 C201 N2 117.5(5) . . ?
C206 C201 N2 120.2(5) . . ?
C206 C201 C202 122.4(6) . . ?
C201 C202 C13 122.6(5) . . ?
C201 C202 C203 118.8(6) . . ?
C203 C202 C13 118.6(6) . . ?
C202 C203 H203 120.2 . . ?
C204 C203 C202 119.6(6) . . ?
C204 C203 H203 120.2 . . ?
C203 C204 H204 119.9 . . ?
C203 C204 C205 120.2(6) . . ?
C205 C204 H204 119.9 . . ?
C204 C205 H205 120.1 . . ?
C206 C205 C204 119.9(6) . . ?
C206 C205 H205 120.1 . . ?
C201 C206 C14 122.0(5) . . ?
C201 C206 C205 118.9(6) . . ?
C205 C206 C14 119.0(6) . . ?

loop_
_geom_bond_atom_site_label_1
_geom_bond_atom_site_label_2
_geom_bond_distance
_geom_bond_site_symmetry_2
_geom_bond_publ_flag
N1 C2 1.327(6) . ?
N1 C6 1.499(6) . ?
N1 C9 1.481(6) . ?
B1 C12 1.660(8) . ?
B1 C15 1.674(8) . ?
B1 C101 1.641(8) . ?
B1 C111 1.631(8) . ?
C1 H1 0.9500 . ?
C1 C2 1.396(7) . ?
C1 C12 1.382(7) . ?
N2 C12 1.344(6) . ?
N2 C15 1.422(7) . ?
N2 C201 1.441(6) . ?
C2 C3 1.523(7) . ?
N3 C15 1.286(6) . ?
N3 C16 1.479(7) . ?
C3 H3A 0.9900 . ?
C3 H3B 0.9900 . ?
C3 C4 1.491(8) . ?
C4 H4 0.9500 . ?
C4 C5 1.212(7) . ?
C5 H5 0.9500 . ?
C5 C121 1.522(8) . ?
C6 H6 1.0000 . ?
C6 C7 1.511(7) . ?
C6 C8 1.518(7) . ?
C7 H7A 0.9800 . ?
C7 H7B 0.9800 . ?
C7 H7C 0.9800 . ?
C8 H8A 0.9800 . ?
C8 H8B 0.9800 . ?
C8 H8C 0.9800 . ?
C9 H9 1.0000 . ?
C9 C10 1.525(7) . ?
C9 C11 1.522(7) . ?
C10 H10A 0.9800 . ?
C10 H10B 0.9800 . ?
C10 H10C 0.9800 . ?
C11 H11A 0.9800 . ?
C11 H11B 0.9800 . ?
C11 H11C 0.9800 . ?
C13 H13A 0.9800 . ?
C13 H13B 0.9800 . ?
C13 H13C 0.9800 . ?
C13 C202 1.505(7) . ?
C14 H14A 0.9800 . ?
C14 H14B 0.9800 . ?
C14 H14C 0.9800 . ?
C14 C206 1.511(7) . ?
C16 C17 1.510(7) . ?
C16 C18 1.540(8) . ?
C16 C19 1.514(8) . ?
C17 H17A 0.9800 . ?
C17 H17B 0.9800 . ?
C17 H17C 0.9800 . ?
C18 H18A 0.9800 . ?
C18 H18B 0.9800 . ?
C18 H18C 0.9800 . ?
C19 H19A 0.9800 . ?
C19 H19B 0.9800 . ?
C19 H19C 0.9800 . ?
C101 C102 1.379(7) . ?
C101 C106 1.393(7) . ?
C102 F102 1.378(6) . ?
C102 C103 1.393(8) . ?
C103 F103 1.348(6) . ?
C103 C104 1.387(8) . ?
F104 C104 1.347(6) . ?
C104 C105 1.347(8) . ?
F105 C105 1.347(6) . ?
C105 C106 1.352(7) . ?
F106 C106 1.345(6) . ?
C111 C112 1.389(7) . ?
C111 C116 1.381(7) . ?
F112 C112 1.374(6) . ?
C112 C113 1.372(8) . ?
F113 C113 1.351(7) . ?
C113 C114 1.342(8) . ?
F114 C114 1.348(6) . ?
C114 C115 1.358(8) . ?
F115 C115 1.348(7) . ?
C115 C116 1.377(8) . ?
C116 F116 1.351(6) . ?
C121 C122 1.370(8) . ?
C121 C126 1.352(8) . ?
C122 H122 0.9500 . ?
C122 C123 1.417(8) . ?
C123 H123 0.9500 . ?
C123 C124 1.392(8) . ?
C124 H124 0.9500 . ?
C124 C125 1.377(7) . ?
C125 H125 0.9500 . ?
C125 C126 1.382(7) . ?
C126 H126 0.9500 . ?
C201 C202 1.382(7) . ?
C201 C206 1.375(7) . ?
C202 C203 1.403(7) . ?
C203 H203 0.9500 . ?
C203 C204 1.388(7) . ?
C204 H204 0.9500 . ?
C204 C205 1.407(7) . ?
C205 H205 0.9500 . ?
C205 C206 1.391(7) . ?

loop_
_geom_torsion_atom_site_label_1
_geom_torsion_atom_site_label_2
_geom_torsion_atom_site_label_3
_geom_torsion_atom_site_label_4
_geom_torsion
_geom_torsion_site_symmetry_1
_geom_torsion_site_symmetry_2
_geom_torsion_site_symmetry_3
_geom_torsion_site_symmetry_4
_geom_torsion_publ_flag
N1 C2 C3 C4 -66.7(7) . . . . ?
B1 C101 C102 F102 1.7(8) . . . . ?
B1 C101 C102 C103 -179.0(5) . . . . ?
B1 C101 C106 C105 178.8(6) . . . . ?
B1 C101 C106 F106 -1.9(8) . . . . ?
B1 C111 C112 F112 -2.0(8) . . . . ?
B1 C111 C112 C113 -180.0(5) . . . . ?
B1 C111 C116 C115 -179.3(5) . . . . ?
B1 C111 C116 F116 0.8(8) . . . . ?
C1 C2 C3 C4 112.4(6) . . . . ?
N2 C201 C202 C13 1.7(8) . . . . ?
N2 C201 C202 C203 -176.2(5) . . . . ?
N2 C201 C206 C14 -2.4(8) . . . . ?
N2 C201 C206 C205 177.4(5) . . . . ?
C2 N1 C6 C7 -63.6(7) . . . . ?
C2 N1 C6 C8 69.1(7) . . . . ?
C2 N1 C9 C10 117.3(5) . . . . ?
C2 N1 C9 C11 -116.9(5) . . . . ?
C2 C1 C12 B1 8.5(12) . . . . ?
C2 C1 C12 N2 -178.5(5) . . . . ?
C2 C3 C4 C5 -28.4(10) . . . . ?
C3 C4 C5 C121 -178.4(5) . . . . ?
C4 C5 C121 C122 -17.8(11) . . . . ?
C4 C5 C121 C126 161.1(7) . . . . ?
C5 C121 C122 C123 179.6(5) . . . . ?
C5 C121 C126 C125 -179.5(5) . . . . ?
C6 N1 C2 C1 -5.2(8) . . . . ?
C6 N1 C2 C3 173.9(5) . . . . ?
C6 N1 C9 C10 -60.4(6) . . . . ?
C6 N1 C9 C11 65.4(6) . . . . ?
C9 N1 C2 C1 177.3(5) . . . . ?
C9 N1 C2 C3 -3.6(7) . . . . ?
C9 N1 C6 C7 114.1(5) . . . . ?
C9 N1 C6 C8 -113.2(5) . . . . ?
C12 B1 C15 N2 0.1(4) . . . . ?
C12 B1 C15 N3 178.1(11) . . . . ?
C12 B1 C101 C102 73.6(7) . . . . ?
C12 B1 C101 C106 -103.3(6) . . . . ?
C12 B1 C111 C112 168.2(5) . . . . ?
C12 B1 C111 C116 -14.6(8) . . . . ?
C12 C1 C2 N1 -176.2(5) . . . . ?
C12 C1 C2 C3 4.7(8) . . . . ?
C12 N2 C15 B1 -0.1(4) . . . . ?
C12 N2 C15 N3 -179.1(5) . . . . ?
C12 N2 C201 C202 101.2(6) . . . . ?
C12 N2 C201 C206 -79.4(7) . . . . ?
C13 C202 C203 C204 178.0(5) . . . . ?
C15 B1 C12 C1 173.8(8) . . . . ?
C15 B1 C12 N2 -0.1(4) . . . . ?
C15 B1 C101 C102 -15.1(8) . . . . ?
C15 B1 C101 C106 167.9(5) . . . . ?
C15 B1 C111 C112 -102.7(6) . . . . ?
C15 B1 C111 C116 74.5(7) . . . . ?
C15 N2 C12 B1 0.1(4) . . . . ?
C15 N2 C12 C1 -176.1(5) . . . . ?
C15 N2 C201 C202 -81.1(7) . . . . ?
C15 N2 C201 C206 98.3(7) . . . . ?
C15 N3 C16 C17 -10.1(9) . . . . ?
C15 N3 C16 C18 113.9(6) . . . . ?
C15 N3 C16 C19 -130.3(6) . . . . ?
C16 N3 C15 B1 3.1(15) . . . . ?
C16 N3 C15 N2 -179.2(5) . . . . ?
C101 B1 C12 C1 59.4(10) . . . . ?
C101 B1 C12 N2 -114.5(5) . . . . ?
C101 B1 C15 N2 110.0(5) . . . . ?
C101 B1 C15 N3 -72.0(13) . . . . ?
C101 B1 C111 C112 34.5(8) . . . . ?
C101 B1 C111 C116 -148.2(5) . . . . ?
C101 C102 C103 F103 -179.9(5) . . . . ?
C101 C102 C103 C104 0.2(9) . . . . ?
C102 C101 C106 C105 1.5(8) . . . . ?
C102 C101 C106 F106 -179.1(5) . . . . ?
C102 C103 C104 F104 179.4(5) . . . . ?
C102 C103 C104 C105 1.7(9) . . . . ?
F102 C102 C103 F103 -0.5(8) . . . . ?
F102 C102 C103 C104 179.5(5) . . . . ?
C103 C104 C105 F105 179.8(5) . . . . ?
C103 C104 C105 C106 -1.9(10) . . . . ?
F103 C103 C104 F104 -0.6(9) . . . . ?
F103 C103 C104 C105 -178.3(5) . . . . ?
F104 C104 C105 F105 2.3(9) . . . . ?
F104 C104 C105 C106 -179.4(5) . . . . ?
C104 C105 C106 C101 0.2(10) . . . . ?
C104 C105 C106 F106 -179.2(5) . . . . ?
F105 C105 C106 C101 178.4(5) . . . . ?
F105 C105 C106 F106 -0.9(8) . . . . ?
C106 C101 C102 F102 179.0(5) . . . . ?
C106 C101 C102 C103 -1.7(8) . . . . ?
C111 B1 C12 C1 -75.0(10) . . . . ?
C111 B1 C12 N2 111.1(5) . . . . ?
C111 B1 C15 N2 -113.8(5) . . . . ?
C111 B1 C15 N3 64.2(13) . . . . ?
C111 B1 C101 C102 -151.1(5) . . . . ?
C111 B1 C101 C106 31.9(8) . . . . ?
C111 C112 C113 F113 179.2(5) . . . . ?
C111 C112 C113 C114 -3.1(10) . . . . ?
F112 C112 C113 F113 1.2(8) . . . . ?
F112 C112 C113 C114 178.9(5) . . . . ?
C112 C111 C116 C115 -1.7(8) . . . . ?
C112 C111 C116 F116 178.3(5) . . . . ?
C112 C113 C114 F114 179.9(5) . . . . ?
C112 C113 C114 C115 2.5(10) . . . . ?
F113 C113 C114 F114 -2.4(9) . . . . ?
F113 C113 C114 C115 -179.8(5) . . . . ?
C113 C114 C115 F115 179.3(5) . . . . ?
C113 C114 C115 C116 -1.8(10) . . . . ?
F114 C114 C115 F115 1.9(9) . . . . ?
F114 C114 C115 C116 -179.2(5) . . . . ?
C114 C115 C116 C111 1.5(9) . . . . ?
C114 C115 C116 F116 -178.6(5) . . . . ?
F115 C115 C116 C111 -179.6(5) . . . . ?
F115 C115 C116 F116 0.3(8) . . . . ?
C116 C111 C112 F112 -179.5(5) . . . . ?
C116 C111 C112 C113 2.5(8) . . . . ?
C121 C122 C123 C124 -0.1(9) . . . . ?
C122 C121 C126 C125 -0.5(9) . . . . ?
C122 C123 C124 C125 -0.5(8) . . . . ?
C123 C124 C125 C126 0.6(8) . . . . ?
C124 C125 C126 C121 -0.1(9) . . . . ?
C126 C121 C122 C123 0.6(9) . . . . ?
C201 N2 C12 B1 178.3(5) . . . . ?
C201 N2 C12 C1 2.1(8) . . . . ?
C201 N2 C15 B1 -178.2(5) . . . . ?
C201 N2 C15 N3 2.8(8) . . . . ?
C201 C202 C203 C204 -4.0(8) . . . . ?
C202 C201 C206 C14 177.0(5) . . . . ?
C202 C201 C206 C205 -3.3(9) . . . . ?
C202 C203 C204 C205 2.6(9) . . . . ?
C203 C204 C205 C206 -1.4(9) . . . . ?
C204 C205 C206 C14 -178.6(5) . . . . ?
C204 C205 C206 C201 1.7(9) . . . . ?
C206 C201 C202 C13 -177.7(5) . . . . ?
C206 C201 C202 C203 4.4(8) . . . . ?

loop_
_smtbx_masks_void_nr
_smtbx_masks_void_average_x
_smtbx_masks_void_average_y
_smtbx_masks_void_average_z
_smtbx_masks_void_volume
_smtbx_masks_void_count_electrons
_smtbx_masks_void_content
1 -0.053 0.659 0.250 708.0 88.7 '2 C6H14'
2 0.296 0.308 0.750 708.0 88.7 '2 C6H14'
